data_7025200
loop_
_publ_author_name
'Blank, Frederik'
'Scherer, Harald'
'Ruiz, Jos\'e'
'Rodr\'iguez, Venancio'
'Janiak, Christoph'

_publ_section_title
;
 Palladium(II) complexes with pentafluorophenyl ligands: structures, C6F5
 fluxionality by 2D-NMR studies and pre-catalysts for the vinyl addition
 polymerization of norbornene.
;
_journal_issue 15
_journal_name_full 'Dalton transactions (Cambridge, England : 2003)'
_journal_page_first 3609
_journal_page_last 3619
_journal_paper_doi 10.1039/b925674a
_journal_volume 39
_journal_year 2010
_chemical_formula_moiety 'C16 H8 Cl F5 N2 Pd'
_chemical_formula_sum 'C16 H8 Cl F5 N2 Pd'
_chemical_formula_weight 465.09
_chemical_name_systematic
;
(2,2'-bipyridine)-chloro-pentafluorophenyl-palladium(II)
;
_space_group_IT_number 61
_symmetry_cell_setting orthorhombic
_symmetry_space_group_name_Hall '-P 2ac 2ab'
_symmetry_space_group_name_H-M 'P b c a'
_atom_sites_solution_hydrogens geom
_atom_sites_solution_primary direct
_atom_sites_solution_secondary difmap
_audit_creation_method SHELXL-97
_cell_angle_alpha 90.00
_cell_angle_beta 90.00
_cell_angle_gamma 90.00
_cell_formula_units_Z 8
_cell_length_a 7.0364(3)
_cell_length_b 16.9602(7)
_cell_length_c 25.4701(11)
_cell_measurement_reflns_used 9999
_cell_measurement_temperature 100(2)
_cell_measurement_theta_max 28.04
_cell_measurement_theta_min 2.40
_cell_volume 3039.6(2)
_computing_cell_refinement 'SAINT (Bruker, 2006)'
_computing_data_collection 'SMART (Bruker 1997)'
_computing_data_reduction SAINT
_computing_molecular_graphics 'DIAMOND (Crystal Impact, 2009)'
_computing_structure_refinement 'SHELXL97 (Sheldrick, 2008)'
_computing_structure_solution 'SHELXS97 (Sheldrick, 2008)'
_diffrn_ambient_temperature 100(2)
_diffrn_measured_fraction_theta_full 1.000
_diffrn_measured_fraction_theta_max 0.957
_diffrn_measurement_device_type 'Bruker Smart CCD area diffractometer'
_diffrn_measurement_method '\w scans'
_diffrn_radiation_monochromator graphite
_diffrn_radiation_source 'fine-focus sealed tube'
_diffrn_radiation_type MoK\a
_diffrn_radiation_wavelength 0.71073
_diffrn_reflns_av_R_equivalents 0.0260
_diffrn_reflns_av_sigmaI/netI 0.0150
_diffrn_reflns_limit_h_max 9
_diffrn_reflns_limit_h_min -9
_diffrn_reflns_limit_k_max 22
_diffrn_reflns_limit_k_min -21
_diffrn_reflns_limit_l_max 33
_diffrn_reflns_limit_l_min -33
_diffrn_reflns_number 32576
_diffrn_reflns_theta_full 25.00
_diffrn_reflns_theta_max 28.22
_diffrn_reflns_theta_min 1.60
_exptl_absorpt_coefficient_mu 1.454
_exptl_absorpt_correction_T_max 0.8926
_exptl_absorpt_correction_T_min 0.6534
_exptl_absorpt_correction_type multi-scan
_exptl_absorpt_process_details '(<i>SADABS</i>; Sheldrick, 1996)'
_exptl_crystal_colour pale-yellow
_exptl_crystal_density_diffrn 2.033
_exptl_crystal_density_method 'not measured'
_exptl_crystal_description needle
_exptl_crystal_F_000 1808
_exptl_crystal_size_max 0.32
_exptl_crystal_size_mid 0.08
_exptl_crystal_size_min 0.08
_refine_diff_density_max 0.478
_refine_diff_density_min -0.329
_refine_diff_density_rms 0.083
_refine_ls_extinction_method none
_refine_ls_goodness_of_fit_ref 1.114
_refine_ls_hydrogen_treatment constr
_refine_ls_matrix_type full
_refine_ls_number_parameters 226
_refine_ls_number_reflns 3596
_refine_ls_number_restraints 0
_refine_ls_restrained_S_all 1.114
_refine_ls_R_factor_all 0.0284
_refine_ls_R_factor_gt 0.0257
_refine_ls_shift/su_max 0.001
_refine_ls_shift/su_mean 0.000
_refine_ls_structure_factor_coef Fsqd
_refine_ls_weighting_details 'calc w=1/[\s^2^(Fo^2^)+(0.0285P)^2^+3.5253P] where P=(Fo^2^+2Fc^2^)/3'
_refine_ls_weighting_scheme calc
_refine_ls_wR_factor_gt 0.0606
_refine_ls_wR_factor_ref 0.0619
_reflns_number_gt 3357
_reflns_number_total 3596
_reflns_threshold_expression >2sigma(I)
_cod_data_source_file b925674a.txt
_cod_data_source_block yo
_cod_depositor_comments
;
The following automatic conversions were performed:

'_symmetry_cell_setting' value 'Orthorhombic' changed to
'orthorhombic' according to
/home/saulius/struct/CIF-dictionaries/cif_core.dic dictionary named
'cif_core.dic' version 2.4.2 from 2011-04-26.

Automatic conversion script
Id: cif_fix_values 1891 2012-01-12 08:04:46Z andrius 
;
_cod_database_code 7025200

loop_
_symmetry_equiv_pos_as_xyz
'x, y, z'
'-x+1/2, -y, z+1/2'
'x+1/2, -y+1/2, -z'
'-x, y+1/2, -z+1/2'
'-x, -y, -z'
'x-1/2, y, -z-1/2'
'-x-1/2, y-1/2, z'
'x, -y-1/2, z-1/2'

loop_
_atom_site_label
_atom_site_type_symbol
_atom_site_fract_x
_atom_site_fract_y
_atom_site_fract_z
_atom_site_U_iso_or_equiv
_atom_site_adp_type
_atom_site_occupancy
_atom_site_symmetry_multiplicity
_atom_site_calc_flag
_atom_site_refinement_flags
Pd Pd 0.60065(2) 0.230067(9) 0.174549(6) 0.01395(6) Uani 1 1 d .
Cl Cl 0.60246(8) 0.35170(3) 0.21227(2) 0.02274(12) Uani 1 1 d .
C1 C 0.5756(3) 0.28449(12) 0.10481(8) 0.0170(4) Uani 1 1 d .
C2 C 0.4139(3) 0.32610(13) 0.09112(9) 0.0197(4) Uani 1 1 d .
C3 C 0.3953(3) 0.36838(14) 0.04489(9) 0.0227(5) Uani 1 1 d .
C4 C 0.5442(3) 0.37051(13) 0.00975(8) 0.0219(4) Uani 1 1 d .
C5 C 0.7075(3) 0.32912(13) 0.02125(8) 0.0211(4) Uani 1 1 d .
C6 C 0.7195(3) 0.28768(12) 0.06780(8) 0.0191(4) Uani 1 1 d .
F1 F 0.26165(19) 0.32735(9) 0.12371(5) 0.0281(3) Uani 1 1 d .
F2 F 0.2334(2) 0.40737(9) 0.03362(6) 0.0352(4) Uani 1 1 d .
F3 F 0.5297(2) 0.41171(8) -0.03502(5) 0.0313(3) Uani 1 1 d .
F4 F 0.8536(2) 0.33064(9) -0.01280(6) 0.0335(3) Uani 1 1 d .
F5 F 0.88637(19) 0.24953(9) 0.07676(5) 0.0276(3) Uani 1 1 d .
N1 N 0.6117(2) 0.16931(10) 0.24528(7) 0.0153(3) Uani 1 1 d .
C7 C 0.6230(3) 0.20064(13) 0.29342(8) 0.0191(4) Uani 1 1 d .
H7 H 0.6324 0.2563 0.2969 0.023 Uiso 1 1 calc R
C8 C 0.6213(3) 0.15453(14) 0.33830(9) 0.0213(4) Uani 1 1 d .
H8 H 0.6301 0.1782 0.3720 0.026 Uiso 1 1 calc R
C9 C 0.6067(3) 0.07391(14) 0.33336(9) 0.0222(5) Uani 1 1 d .
H9 H 0.6034 0.0414 0.3637 0.027 Uiso 1 1 calc R
C10 C 0.5970(3) 0.04060(13) 0.28367(9) 0.0198(4) Uani 1 1 d .
H10 H 0.5894 -0.0150 0.2795 0.024 Uiso 1 1 calc R
C11 C 0.5986(3) 0.08990(12) 0.24009(8) 0.0161(4) Uani 1 1 d .
N2 N 0.6016(2) 0.11700(10) 0.14759(7) 0.0153(3) Uani 1 1 d .
C12 C 0.6042(3) 0.09418(13) 0.09713(9) 0.0189(4) Uani 1 1 d .
H12 H 0.6153 0.1332 0.0705 0.023 Uiso 1 1 calc R
C13 C 0.5913(3) 0.01583(13) 0.08257(9) 0.0222(5) Uani 1 1 d .
H13 H 0.5957 0.0014 0.0466 0.027 Uiso 1 1 calc R
C14 C 0.5721(3) -0.04103(13) 0.12078(9) 0.0225(5) Uani 1 1 d .
H14 H 0.5591 -0.0950 0.1115 0.027 Uiso 1 1 calc R
C15 C 0.5721(3) -0.01834(13) 0.17316(8) 0.0193(4) Uani 1 1 d .
H15 H 0.5601 -0.0567 0.2001 0.023 Uiso 1 1 calc R
C16 C 0.5898(3) 0.06101(13) 0.18578(8) 0.0160(4) Uani 1 1 d .

loop_
_atom_site_aniso_label
_atom_site_aniso_U_11
_atom_site_aniso_U_22
_atom_site_aniso_U_33
_atom_site_aniso_U_23
_atom_site_aniso_U_13
_atom_site_aniso_U_12
Pd 0.01608(9) 0.01141(9) 0.01435(9) 0.00077(5) -0.00059(5) 0.00010(5)
Cl 0.0321(3) 0.0130(2) 0.0231(3) -0.00229(19) 0.0024(2) -0.0004(2)
C1 0.0214(10) 0.0129(9) 0.0166(10) -0.0001(8) -0.0010(8) -0.0014(8)
C2 0.0203(10) 0.0204(10) 0.0185(10) 0.0026(8) 0.0025(8) 0.0003(8)
C3 0.0243(11) 0.0214(11) 0.0224(11) 0.0048(9) -0.0021(9) 0.0050(9)
C4 0.0327(12) 0.0191(10) 0.0139(10) 0.0042(8) -0.0006(9) -0.0015(9)
C5 0.0239(11) 0.0222(10) 0.0172(10) -0.0012(8) 0.0064(9) -0.0031(9)
C6 0.0189(10) 0.0160(9) 0.0225(10) -0.0017(8) -0.0015(8) 0.0008(8)
F1 0.0221(7) 0.0364(8) 0.0257(7) 0.0121(6) 0.0069(6) 0.0078(6)
F2 0.0326(8) 0.0432(9) 0.0300(7) 0.0164(7) 0.0013(6) 0.0163(7)
F3 0.0426(8) 0.0333(8) 0.0180(7) 0.0108(6) 0.0014(6) 0.0027(7)
F4 0.0325(8) 0.0418(8) 0.0263(7) 0.0066(6) 0.0120(6) 0.0020(7)
F5 0.0203(7) 0.0339(7) 0.0285(8) 0.0050(7) 0.0028(5) 0.0077(6)
N1 0.0136(8) 0.0151(8) 0.0170(8) -0.0002(7) -0.0003(6) 0.0008(6)
C7 0.0197(10) 0.0181(10) 0.0194(10) -0.0010(8) 0.0000(8) 0.0007(8)
C8 0.0215(10) 0.0271(12) 0.0154(10) -0.0015(9) 0.0017(8) 0.0010(9)
C9 0.0215(11) 0.0268(12) 0.0183(10) 0.0057(9) 0.0018(8) 0.0008(9)
C10 0.0202(10) 0.0174(10) 0.0219(11) 0.0032(8) -0.0002(8) -0.0012(8)
C11 0.0123(9) 0.0178(10) 0.0182(10) -0.0001(8) -0.0005(7) 0.0005(7)
N2 0.0150(8) 0.0138(8) 0.0169(9) 0.0000(7) -0.0023(6) 0.0006(6)
C12 0.0209(10) 0.0175(10) 0.0182(10) -0.0001(8) -0.0019(8) -0.0003(8)
C13 0.0279(12) 0.0208(10) 0.0180(10) -0.0048(9) -0.0012(9) -0.0006(9)
C14 0.0260(11) 0.0158(10) 0.0256(11) -0.0037(9) 0.0002(9) 0.0000(9)
C15 0.0218(10) 0.0133(10) 0.0227(11) 0.0019(8) 0.0002(8) 0.0021(8)
C16 0.0127(9) 0.0170(10) 0.0183(10) 0.0012(8) -0.0006(7) 0.0012(7)

loop_
_atom_type_symbol
_atom_type_description
_atom_type_scat_dispersion_real
_atom_type_scat_dispersion_imag
_atom_type_scat_source
C C 0.0033 0.0016 'International Tables Vol C Tables 4.2.6.8 and 6.1.1.4'
H H 0.0000 0.0000 'International Tables Vol C Tables 4.2.6.8 and 6.1.1.4'
Cl Cl 0.1484 0.1585 'International Tables Vol C Tables 4.2.6.8 and 6.1.1.4'
F F 0.0171 0.0103 'International Tables Vol C Tables 4.2.6.8 and 6.1.1.4'
N N 0.0061 0.0033 'International Tables Vol C Tables 4.2.6.8 and 6.1.1.4'
Pd Pd -0.9988 1.0072 'International Tables Vol C Tables 4.2.6.8 and 6.1.1.4'

loop_
_geom_angle_atom_site_label_1
_geom_angle_atom_site_label_2
_geom_angle_atom_site_label_3
_geom_angle
C1 Pd N2 97.74(8)
C1 Pd N1 176.31(8)
N2 Pd N1 79.93(7)
C1 Pd Cl 87.56(6)
N2 Pd Cl 174.70(5)
N1 Pd Cl 94.78(5)
C2 C1 C6 114.21(19)
C2 C1 Pd 121.93(16)
C6 C1 Pd 123.77(16)
F1 C2 C1 120.25(19)
F1 C2 C3 115.97(19)
C1 C2 C3 123.8(2)
F2 C3 C4 119.4(2)
F2 C3 C2 121.0(2)
C4 C3 C2 119.6(2)
F3 C4 C5 120.6(2)
F3 C4 C3 120.5(2)
C5 C4 C3 118.8(2)
F4 C5 C4 119.37(19)
F4 C5 C6 121.1(2)
C4 C5 C6 119.5(2)
F5 C6 C5 116.04(19)
F5 C6 C1 119.91(19)
C5 C6 C1 124.0(2)
C7 N1 C11 119.17(18)
C7 N1 Pd 126.85(15)
C11 N1 Pd 113.93(14)
N1 C7 C8 122.1(2)
N1 C7 H7 119.0
C8 C7 H7 119.0
C9 C8 C7 119.1(2)
C9 C8 H8 120.5
C7 C8 H8 120.5
C8 C9 C10 119.4(2)
C8 C9 H9 120.3
C10 C9 H9 120.3
C9 C10 C11 118.9(2)
C9 C10 H10 120.6
C11 C10 H10 120.6
N1 C11 C10 121.3(2)
N1 C11 C16 115.21(18)
C10 C11 C16 123.45(19)
C12 N2 C16 118.92(18)
C12 N2 Pd 126.47(15)
C16 N2 Pd 114.55(14)
N2 C12 C13 122.2(2)
N2 C12 H12 118.9
C13 C12 H12 118.9
C14 C13 C12 119.3(2)
C14 C13 H13 120.3
C12 C13 H13 120.3
C13 C14 C15 119.0(2)
C13 C14 H14 120.5
C15 C14 H14 120.5
C14 C15 C16 119.4(2)
C14 C15 H15 120.3
C16 C15 H15 120.3
N2 C16 C15 121.0(2)
N2 C16 C11 115.94(18)
C15 C16 C11 123.02(19)

loop_
_geom_bond_atom_site_label_1
_geom_bond_atom_site_label_2
_geom_bond_distance
Pd C1 2.010(2)
Pd N2 2.0368(17)
Pd N1 2.0768(18)
Pd Cl 2.2757(5)
C1 C2 1.384(3)
C1 C6 1.384(3)
C2 F1 1.355(2)
C2 C3 1.385(3)
C3 F2 1.348(3)
C3 C4 1.378(3)
C4 F3 1.341(2)
C4 C5 1.378(3)
C5 F4 1.345(2)
C5 C6 1.381(3)
C6 F5 1.360(2)
N1 C7 1.339(3)
N1 C11 1.356(3)
C7 C8 1.385(3)
C7 H7 0.9500
C8 C9 1.377(3)
C8 H8 0.9500
C9 C10 1.388(3)
C9 H9 0.9500
C10 C11 1.390(3)
C10 H10 0.9500
C11 C16 1.469(3)
N2 C12 1.342(3)
N2 C16 1.362(3)
C12 C13 1.383(3)
C12 H12 0.9500
C13 C14 1.377(3)
C13 H13 0.9500
C14 C15 1.389(3)
C14 H14 0.9500
C15 C16 1.389(3)
C15 H15 0.9500
